data_2007897
loop_
_publ_author_name
'Rabinovich, Daniel'
'Schimek, George L.'
'Pennington, William T.'
'Nielsen, Jon B.'
'Abney, Kent D.'

_publ_section_title
;
 Octaaquabromouranium(IV) Tribromide Monohydrate,
 [UBr(H~2~O)~8~]Br~3~.H~2~O
;
_journal_issue 12
_journal_name_full 'Acta Crystallographica Section C'
_journal_page_first 1740
_journal_page_last 1742
_journal_paper_doi 10.1107/S0108270198008233
_journal_volume 54
_journal_year 1998
_chemical_formula_moiety '[U Br(H2 O)8] Br3, H2 O'
_chemical_formula_sum 'Br4 H18 O9 U'
_chemical_formula_weight 719.82
_chemical_name_systematic 'Octaaquabromouranium(IV) Tribromide Monohydrate'
_space_group_IT_number 2
_symmetry_cell_setting triclinic
_symmetry_space_group_name_Hall '-P 1'
_symmetry_space_group_name_H-M 'P -1'
_atom_type_scat_source 'Cromer & Waber (1974)'
_cell_angle_alpha 97.76(3)
_cell_angle_beta 98.36(2)
_cell_angle_gamma 85.38(4)
_cell_formula_units_Z 2
_cell_length_a 8.234(4)
_cell_length_b 12.781(7)
_cell_length_c 7.168(2)
_cell_measurement_reflns_used 25
_cell_measurement_temperature 150
_cell_measurement_theta_max 24.7
_cell_measurement_theta_min 23.6
_cell_volume 738.1(6)
_computing_cell_refinement 'MSC/AFC Diffractometer Control Software'
_computing_data_collection
;
MSC/AFC Diffractometer Control Software
(Molecular Structure Corporation, 1993a)
;
_computing_data_reduction 'TEXSAN (Molecular Structure Corporation, 1993b)'
_computing_molecular_graphics SHELXTL-Plus
_computing_structure_refinement 'SHELXTL-Plus (Sheldrick, 1990)'
_computing_structure_solution 'SHELXS86 (Sheldrick, 1985)'
_diffrn_ambient_temperature 150
_diffrn_measurement_device 'Rigaku AFC-7R'
_diffrn_measurement_method \w-2\q
_diffrn_radiation_monochromator graphite
_diffrn_radiation_source 'Rigaku rotating anode'
_diffrn_radiation_type MoK\a
_diffrn_radiation_wavelength 0.71073
_diffrn_reflns_av_R_equivalents 0.028
_diffrn_reflns_limit_h_max 8
_diffrn_reflns_limit_h_min 0
_diffrn_reflns_limit_k_max 15
_diffrn_reflns_limit_k_min -15
_diffrn_reflns_limit_l_max 8
_diffrn_reflns_limit_l_min -8
_diffrn_reflns_number 2463
_diffrn_reflns_theta_max 25
_diffrn_reflns_theta_min 1.75
_diffrn_standards_decay_% 6.2
_diffrn_standards_interval_count 100
_diffrn_standards_number 3
_exptl_absorpt_coefficient_mu 21.877
_exptl_absorpt_correction_T_max 0.42
_exptl_absorpt_correction_T_min 0.09
_exptl_absorpt_correction_type 'empirical via \y scans (North et al., 1968)'
_exptl_crystal_colour green
_exptl_crystal_density_diffrn 3.238
_exptl_crystal_density_method 'not measured'
_exptl_crystal_description plate
_exptl_crystal_F_000 644
_exptl_crystal_size_max 0.11
_exptl_crystal_size_mid 0.09
_exptl_crystal_size_min 0.04
_refine_diff_density_max 4.70
_refine_diff_density_min -3.60
_refine_ls_extinction_coef 0.0011(2)
_refine_ls_extinction_method 'Larson (1970)'
_refine_ls_goodness_of_fit_ref 1.07
_refine_ls_hydrogen_treatment none
_refine_ls_matrix_type full
_refine_ls_number_constraints 0
_refine_ls_number_parameters 128
_refine_ls_number_reflns 2087
_refine_ls_number_restraints 0
_refine_ls_R_factor_all 0.053
_refine_ls_R_factor_gt 0.051
_refine_ls_shift/esd_max 0.001
_refine_ls_shift/esd_mean 0.000
_refine_ls_structure_factor_coef F
_refine_ls_weighting_details 'w = 1/[\s^2^(F)+0.005F^2^]'
_refine_ls_weighting_scheme calc
_refine_ls_wR_factor_all 0.079
_refine_ls_wR_factor_ref 0.078
_reflns_number_gt 2087
_reflns_number_total 2244
_reflns_observed_criterion F>4\s(F)
_cod_data_source_file br1209.cif
_cod_data_source_block br1209
_cod_depositor_comments
;
The following automatic conversions were performed:

'_refine_ls_weighting_scheme' value 'w = 1/[\s^2^(F)+0.005F^2^]' was
changed to 'calc'. New tag '_refine_ls_weighting_details' was
created. The value of the new tag was set to 'w =
1/[\s^2^(F)+0.005F^2^]'.

Automatic conversion script
Id: cif_fix_values 3143 2015-03-26 13:38:13Z robertas 
;
_cod_original_cell_volume 738.1(5)
_cod_original_formula_sum 'H18 Br4 O9 U1'
_cod_database_code 2007897

loop_
_symmetry_equiv_pos_as_xyz
'  +x,  +y,  +z'
'  -x,  -y,  -z'

loop_
_atom_site_aniso_label
_atom_site_aniso_U_11
_atom_site_aniso_U_22
_atom_site_aniso_U_33
_atom_site_aniso_U_12
_atom_site_aniso_U_13
_atom_site_aniso_U_23
_atom_site_aniso_type_symbol
U1 0.0170(10) 0.0070(10) 0.0110(10) 0.0000(10) 0.0000(10) 0.0000(10) U
Br1 0.0250(10) 0.0170(10) 0.0190(10) 0.0030(10) 0.0060(10) 0.0010(10) Br
Br2 0.0230(10) 0.0100(10) 0.0190(10) 0.0020(10) 0.0010(10) 0.0000(10) Br
Br3 0.0220(10) 0.0110(10) 0.0160(10) -0.0010(10) -0.0020(10) 0.0010(10) Br
Br4 0.0230(10) 0.0150(10) 0.0160(10) -0.0010(10) 0.0020(10) -0.0010(10) Br
O1 0.018(5) 0.028(5) 0.019(4) -0.003(4) -0.003(3) 0.003(3) O
O2 0.014(4) 0.018(4) 0.015(4) 0.001(3) -0.005(3) 0.001(3) O
O3 0.020(2) 0.018(2) 0.015(2) 0.006(2) 0.010(2) -0.006(2) O
O4 0.018(5) 0.021(5) 0.014(4) -0.004(4) -0.011(3) 0.006(3) O
O5 0.025(5) 0.019(4) 0.017(4) -0.001(4) 0.000(3) 0.003(3) O
O6 0.015(4) 0.017(4) 0.027(4) 0.002(3) -0.005(3) 0.016(3) O
O7 0.016(4) 0.020(4) 0.027(4) -0.001(3) 0.003(4) 0.003(3) O
O8 0.020(5) 0.020(5) 0.022(4) 0.001(4) 0.008(4) -0.012(3) O
O9 0.029(5) 0.007(4) 0.024(4) 0.000(4) -0.010(3) -0.004(3) O

loop_
_atom_site_label
_atom_site_fract_x
_atom_site_fract_y
_atom_site_fract_z
_atom_site_U_iso_or_equiv
_atom_site_thermal_displace_type
_atom_site_calc_flag
_atom_site_refinement_flags
_atom_site_attached_hydrogens
U1 0.21650(10) 0.75550(10) 0.23610(10) 0.0120(10) Uani d . 0
Br1 0.4567(2) 0.72660(10) -0.0250(2) 0.0210(10) Uani d . 0
Br2 0.7597(2) 0.55010(10) 0.3314(2) 0.0180(10) Uani d . 0
Br3 0.7104(2) 0.98020(10) 0.1815(2) 0.0170(10) Uani d . 0
Br4 -0.19680(10) 0.83450(10) 0.65280(10) 0.0180(10) Uani d . 0
O1 0.0918(10) 0.8651(6) 0.0050(10) 0.022(3) Uani d . 2
O2 0.3552(9) 0.9192(6) 0.2690(10) 0.017(2) Uani d . 2
O3 0.1055(8) 0.8930(6) 0.4523(9) 0.0180(10) Uani d . 2
O4 -0.0848(10) 0.7563(6) 0.1948(10) 0.019(3) Uani d . 2
O5 0.4244(10) 0.7689(6) 0.5178(10) 0.020(3) Uani d . 2
O6 0.1236(9) 0.6707(6) 0.4847(10) 0.019(3) Uani d . 2
O7 0.3551(10) 0.5855(7) 0.2740(11) 0.021(3) Uani d . 2
O8 0.1018(10) 0.6213(6) -0.0093(10) 0.022(3) Uani d . 2
O9 -0.2130(10) 0.5989(6) -0.1818(11) 0.022(3) Uani d . 2

loop_
_geom_angle_atom_site_label_1
_geom_angle_atom_site_label_2
_geom_angle_atom_site_label_3
_geom_angle
_geom_angle_publ_flag
Br1 U1 O1 79.3(2) no
Br1 U1 O2 72.3(2) no
O1 U1 O2 69.2(3) no
Br1 U1 O3 139.1(2) no
O1 U1 O3 83.0(2) no
O2 U1 O3 66.9(3) no
Br1 U1 O4 133.6(2) no
O1 U1 O4 68.0(3) no
O2 U1 O4 121.1(3) no
O3 U1 O4 69.5(2) no
Br1 U1 O5 93.7(2) no
O1 U1 O5 137.8(3) no
O2 U1 O5 69.1(3) no
O3 U1 O5 75.6(2) no
O4 U1 O5 132.7(3) no
Br1 U1 O6 141.2(2) no
O1 U1 O6 135.9(3) no
O2 U1 O6 128.3(2) no
O3 U1 O6 72.7(3) no
O4 U1 O6 69.1(2) no
O5 U1 O6 70.7(3) no
Br1 U1 O7 74.3(2) no
O1 U1 O7 143.2(3) no
O2 U1 O7 124.2(3) no
O3 U1 O7 133.4(3) no
O4 U1 O7 114.4(3) no
O5 U1 O7 69.8(3) no
O6 U1 O7 67.0(3) no
Br1 U1 O8 77.3(2) no
O1 U1 O8 80.3(3) no
O2 U1 O8 140.0(3) no
O3 U1 O8 135.2(3) no
O4 U1 O8 65.7(3) no
O5 U1 O8 139.1(3) no
O6 U1 O8 91.5(3) no
O7 U1 O8 69.4(3) no

loop_
_geom_bond_atom_site_label_1
_geom_bond_atom_site_label_2
_geom_bond_distance
_geom_bond_publ_flag
U1 Br1 2.885(2) yes
U1 O1 2.379(8) yes
U1 O2 2.431(8) yes
U1 O3 2.394(7) yes
U1 O4 2.455(8) yes
U1 O5 2.447(7) yes
U1 O6 2.447(8) yes
U1 O7 2.402(8) yes
U1 O8 2.428(7) yes
